data_2007792
loop_
_publ_author_name
'D\"orfler, Udo'
'McGrath, Thomas D.'
'Cooke, Paul A.'
'Kennedy, John D.'
'Thornton-Pett, Mark'

_publ_section_title
;
 2,4-Cl~2~-6,9-<i>exo</i>,<i>endo</i>-(PMe~2~Ph)~2~-<i>arachno</i>-B~10~H~10~
;
_journal_issue 11
_journal_name_full 'Acta Crystallographica Section C'
_journal_page_first 1703
_journal_page_last 1705
_journal_paper_doi 10.1107/S0108270198005666
_journal_volume 54
_journal_year 1998
_chemical_formula_moiety 'C16 H32 B10 Cl2 P2'
_chemical_formula_sum 'C16 H32 B10 Cl2 P2'
_chemical_formula_weight 465.36
_chemical_name_systematic
;
2,4-dichloro-6-exo-9-endo-bis(dimethylphenylphosphino)-
arachno-decaborane(10)
;
_space_group_IT_number 14
_symmetry_cell_setting monoclinic
_symmetry_space_group_name_Hall '-P 2yn'
_symmetry_space_group_name_H-M 'P 1 21/n 1'
_audit_creation_method SHELXL-97
_cell_angle_alpha 90.00
_cell_angle_beta 98.816(7)
_cell_angle_gamma 90.00
_cell_formula_units_Z 4
_cell_length_a 9.7987(8)
_cell_length_b 19.1424(14)
_cell_length_c 13.3366(11)
_cell_measurement_reflns_used 74
_cell_measurement_temperature 160(2)
_cell_measurement_theta_max 39.7
_cell_measurement_theta_min 30.1
_cell_volume 2472.0(3)
_computing_cell_refinement STADI4
_computing_data_collection 'STADI4 (Stoe & Cie, 1996a)'
_computing_data_reduction 'X-RED  (Stoe & Cie, 1996b)'
_computing_molecular_graphics 'ORTEX5 (McArdle, 1995)'
_computing_publication_material 'SHELXL97 and a local program'
_computing_structure_refinement 'SHELXL97 (Sheldrick, 1997)'
_computing_structure_solution 'SHELXS97 (Sheldrick, 1990)'
_diffrn_ambient_temperature 160(2)
_diffrn_measurement_device_type 'Stoe Stadi-4 four-circle'
_diffrn_measurement_method \w/\q
_diffrn_radiation_monochromator 'planar graphite'
_diffrn_radiation_source 'fine-focus sealed tube'
_diffrn_radiation_type CuK\a
_diffrn_radiation_wavelength 1.54186
_diffrn_reflns_av_R_equivalents 0.0229
_diffrn_reflns_av_sigmaI/netI 0.0264
_diffrn_reflns_limit_h_max 11
_diffrn_reflns_limit_h_min -11
_diffrn_reflns_limit_k_max 22
_diffrn_reflns_limit_k_min -22
_diffrn_reflns_limit_l_max 15
_diffrn_reflns_limit_l_min -14
_diffrn_reflns_number 8127
_diffrn_reflns_theta_max 64.39
_diffrn_reflns_theta_min 4.07
_diffrn_standards_decay_% 3.9
_diffrn_standards_interval_time 60
_diffrn_standards_number 3
_exptl_absorpt_coefficient_mu 3.578
_exptl_absorpt_correction_T_max 0.585
_exptl_absorpt_correction_T_min 0.338
_exptl_absorpt_correction_type '\y scans'
_exptl_absorpt_process_details '(North et al., 1968)'
_exptl_crystal_colour colourless
_exptl_crystal_density_diffrn 1.250
_exptl_crystal_density_method 'not measured'
_exptl_crystal_description prism
_exptl_crystal_F_000 968
_exptl_crystal_size_max 0.50
_exptl_crystal_size_mid 0.29
_exptl_crystal_size_min 0.15
_refine_diff_density_max 0.513
_refine_diff_density_min -0.377
_refine_ls_extinction_method none
_refine_ls_goodness_of_fit_ref 1.054
_refine_ls_hydrogen_treatment 'H atoms: see below'
_refine_ls_matrix_type full
_refine_ls_number_parameters 315
_refine_ls_number_reflns 4091
_refine_ls_number_restraints 23
_refine_ls_restrained_S_all 1.053
_refine_ls_R_factor_all 0.039
_refine_ls_R_factor_gt 0.034
_refine_ls_shift/su_max 0.032
_refine_ls_shift/su_mean 0.001
_refine_ls_structure_factor_coef Fsqd
_refine_ls_weighting_details 'w = 1/[\s^2^(Fo^2^)+(0.0463P)^2^+1.2956P] where P = (Fo^2^+2Fc^2^)/3'
_refine_ls_weighting_scheme calc
_refine_ls_wR_factor_ref 0.090
_reflns_number_gt 3693
_reflns_number_total 4091
_reflns_threshold_expression I>2\s(I)
_cod_data_source_file cf1228.cif
_cod_data_source_block cf1228
_cod_depositor_comments
;
The following automatic conversions were performed:
'_symmetry_cell_setting' value 'Monoclinic' changed to 'monoclinic'
according to '/home/saulius/struct/CIF-dictionaries/cif_core.dic'
dictionary named 'cif_core.dic' version 2.4.1 from 2010-06-29.

Automatic conversion script
Id: cif_fix_enum 1527 2010-12-29 10:47:43Z saulius 

The following automatic conversions were performed:

'_symmetry_cell_setting' value 'Monoclinic' changed to 'monoclinic'
according to /home/saulius/struct/CIF-dictionaries/cif_core.dic
dictionary named 'cif_core.dic' version 2.4.1 from 2010-06-29.

Automatic conversion script
Id: cif_fix_values 1715 2011-07-08 13:25:40Z adriana 

The following automatic conversions were performed:

'_refine_ls_weighting_scheme' value 'calc w =
1/[\s^2^(Fo^2^)+(0.0463P)^2^+1.2956P] where P = (Fo^2^+2Fc^2^)/3' was
changed to 'calc'. New tag '_refine_ls_weighting_details' was
created. The value of the new tag was set to 'w =
1/[\s^2^(Fo^2^)+(0.0463P)^2^+1.2956P] where P = (Fo^2^+2Fc^2^)/3'.

Automatic conversion script
Id: cif_fix_values 3143 2015-03-26 13:38:13Z robertas 
;
_cod_original_sg_symbol_H-M 'P 21/n'
_cod_database_code 2007792

loop_
_symmetry_equiv_pos_as_xyz
'x, y, z'
'-x+1/2, y+1/2, -z+1/2'
'-x, -y, -z'
'x-1/2, -y-1/2, z-1/2'

loop_
_atom_site_label
_atom_site_fract_x
_atom_site_fract_y
_atom_site_fract_z
_atom_site_U_iso_or_equiv
_atom_site_adp_type
_atom_site_calc_flag
_atom_site_refinement_flags
_atom_site_occupancy
_atom_site_disorder_assembly
_atom_site_disorder_group
_atom_site_type_symbol
B1 -0.0929(2) 0.19589(11) 0.54616(17) 0.0225(4) Uani d . 1 . . B
H1 -0.181(2) 0.1985(12) 0.4632(17) 0.036(6) Uiso d . 1 . . H
B2 0.0860(2) 0.19910(11) 0.54501(17) 0.0220(5) Uani d . 1 . . B
B3 0.0124(2) 0.26978(11) 0.60165(17) 0.0233(5) Uani d . 1 . . B
H3 0.002(2) 0.3245(12) 0.5622(16) 0.028(6) Uiso d . 1 . . H
B4 -0.1153(2) 0.23277(12) 0.66345(17) 0.0228(5) Uani d . 1 . . B
B5 0.0079(2) 0.11873(11) 0.56723(17) 0.0206(4) Uani d . 1 . . B
H510 -0.0261(19) 0.0994(10) 0.6540(15) 0.017(5) Uiso d . 1 . . H
H5 -0.010(2) 0.0757(11) 0.5117(16) 0.023(5) Uiso d . 1 . . H
B6 0.1869(2) 0.14306(11) 0.62863(17) 0.0205(4) Uani d . 1 . . B
H6 0.182(2) 0.1199(11) 0.7026(16) 0.026(5) Uiso d . 1 . . H
B7 0.1773(2) 0.23730(11) 0.65602(17) 0.0227(5) Uani d . 1 . . B
H7 0.266(2) 0.2718(11) 0.6581(16) 0.025(5) Uiso d . 1 . . H
H78 0.151(2) 0.2252(12) 0.7441(18) 0.037(6) Uiso d . 1 . . H
B8 0.0409(2) 0.25981(11) 0.73634(17) 0.0238(5) Uani d . 1 . . B
H8 0.052(2) 0.3081(11) 0.7801(16) 0.026(5) Uiso d . 1 . . H
B9 -0.0628(2) 0.18383(12) 0.77417(17) 0.0231(5) Uani d . 1 . . B
H9 -0.138(2) 0.1962(11) 0.8206(17) 0.030(6) Uiso d . 1 . . H
B10 -0.1270(2) 0.14132(11) 0.64799(17) 0.0212(4) Uani d . 1 . . B
H10 -0.221(2) 0.1122(11) 0.6387(16) 0.027(6) Uiso d . 1 . . H
P1 0.34518(5) 0.10145(3) 0.58326(4) 0.02271(14) Uani d D 1 . . P
C111 0.45292(18) 0.06686(10) 0.69466(15) 0.0235(4) Uani d D 1 . . C
C112 0.4780(2) -0.00440(11) 0.71003(17) 0.0288(4) Uani d D 1 . . C
H112 0.4430 -0.0369 0.6586 0.035 Uiso calc R 1 . . H
C113 0.5539(2) -0.02802(12) 0.80025(18) 0.0357(5) Uani d D 1 . . C
H113 0.5718 -0.0765 0.8101 0.043 Uiso calc R 1 . . H
C114 0.6034(2) 0.01917(12) 0.87564(18) 0.0372(5) Uani d D 1 . . C
H114 0.6531 0.0028 0.9380 0.045 Uiso calc R 1 . . H
C115 0.5809(2) 0.09037(12) 0.86068(17) 0.0351(5) Uani d D 1 . . C
H115 0.6160 0.1227 0.9123 0.042 Uiso calc R 1 . . H
C116 0.5071(2) 0.11394(11) 0.77035(16) 0.0290(5) Uani d D 1 . . C
H116 0.4931 0.1626 0.7597 0.035 Uiso calc R 1 . . H
C11 0.4600(2) 0.15630(13) 0.52394(18) 0.0370(5) Uani d . 1 . . C
H11A 0.5441 0.1302 0.5170 0.055 Uiso calc R 1 . . H
H11B 0.4844 0.1978 0.5660 0.055 Uiso calc R 1 . . H
H11C 0.4140 0.1707 0.4567 0.055 Uiso calc R 1 . . H
C12 0.2947(2) 0.02960(12) 0.49833(17) 0.0340(5) Uani d . 1 . . C
H12A 0.3771 0.0085 0.4775 0.051 Uiso calc R 1 . . H
H12B 0.2335 0.0467 0.4383 0.051 Uiso calc R 1 . . H
H12C 0.2459 -0.0055 0.5330 0.051 Uiso calc R 1 . . H
P2 0.04996(5) 0.12137(2) 0.86481(4) 0.02024(13) Uani d D 1 . . P
C211 0.06117(19) 0.03166(9) 0.82413(14) 0.0209(4) Uani d D 1 . . C
C212 0.18613(19) -0.00397(10) 0.82945(15) 0.0253(4) Uani d D 1 . . C
H212 0.2703 0.0189 0.8552 0.030 Uiso calc R 1 . . H
C213 0.1877(2) -0.07297(11) 0.79702(16) 0.0307(5) Uani d D 1 . . C
H213 0.2729 -0.0974 0.8015 0.037 Uiso calc R 1 . . H
C214 0.0655(2) -0.10622(11) 0.75824(17) 0.0322(5) Uani d D 1 . . C
H214 0.0672 -0.1531 0.7351 0.039 Uiso calc R 1 . . H
C215 -0.0589(2) -0.07131(10) 0.75305(15) 0.0288(5) Uani d D 1 . . C
H215 -0.1426 -0.0944 0.7268 0.035 Uiso calc R 1 . . H
C216 -0.06178(19) -0.00289(10) 0.78607(14) 0.0236(4) Uani d D 1 . . C
H216 -0.1476 0.0208 0.7829 0.028 Uiso calc R 1 . . H
C21 -0.0366(2) 0.11559(11) 0.97471(16) 0.0300(5) Uani d . 1 . . C
H21A 0.0161 0.0849 1.0254 0.045 Uiso calc R 1 . . H
H21B -0.1295 0.0965 0.9546 0.045 Uiso calc R 1 . . H
H21C -0.0432 0.1623 1.0038 0.045 Uiso calc R 1 . . H
C22 0.2218(2) 0.14911(11) 0.91694(15) 0.0273(4) Uani d . 1 . . C
H22A 0.2610 0.1167 0.9706 0.041 Uiso calc R 1 . . H
H22B 0.2183 0.1962 0.9453 0.041 Uiso calc R 1 . . H
H22C 0.2799 0.1495 0.8633 0.041 Uiso calc R 1 . . H
Cl2 0.14694(5) 0.21404(2) 0.42429(4) 0.02699(14) Uani d . 1 . . Cl
Cl4 -0.27225(5) 0.28295(3) 0.67042(4) 0.03171(14) Uani d . 1 . . Cl

loop_
_atom_site_aniso_label
_atom_site_aniso_U_11
_atom_site_aniso_U_22
_atom_site_aniso_U_33
_atom_site_aniso_U_12
_atom_site_aniso_U_13
_atom_site_aniso_U_23
B1 0.0244(11) 0.0185(11) 0.0250(11) 0.0028(9) 0.0053(9) -0.0001(9)
B2 0.0268(11) 0.0166(10) 0.0237(11) 0.0006(9) 0.0070(9) 0.0001(9)
B3 0.0308(11) 0.0156(10) 0.0245(12) 0.0031(9) 0.0071(9) 0.0007(9)
B4 0.0262(11) 0.0195(11) 0.0236(12) 0.0068(9) 0.0068(9) 0.0011(9)
B5 0.0213(10) 0.0182(11) 0.0230(11) 0.0022(8) 0.0057(8) -0.0005(9)
B6 0.0206(10) 0.0161(10) 0.0255(12) -0.0005(8) 0.0054(8) -0.0011(9)
B7 0.0282(11) 0.0160(11) 0.0244(12) -0.0024(9) 0.0054(9) -0.0014(9)
B8 0.0328(12) 0.0168(11) 0.0229(12) 0.0022(9) 0.0077(9) -0.0014(9)
B9 0.0283(11) 0.0191(11) 0.0234(11) 0.0043(9) 0.0087(9) 0.0008(9)
B10 0.0204(10) 0.0191(11) 0.0246(11) 0.0018(8) 0.0055(8) 0.0007(9)
P1 0.0203(2) 0.0226(3) 0.0265(3) 0.00127(18) 0.0073(2) -0.00043(19)
C111 0.0180(9) 0.0243(10) 0.0299(11) 0.0008(7) 0.0087(8) 0.0003(8)
C112 0.0244(10) 0.0255(11) 0.0375(12) 0.0009(8) 0.0082(9) -0.0006(9)
C113 0.0307(11) 0.0291(12) 0.0483(14) 0.0058(9) 0.0092(10) 0.0108(10)
C114 0.0286(11) 0.0451(14) 0.0367(13) 0.0046(10) 0.0014(9) 0.0076(11)
C115 0.0274(11) 0.0396(13) 0.0369(13) 0.0013(9) 0.0006(9) -0.0048(10)
C116 0.0243(10) 0.0252(11) 0.0375(12) 0.0018(8) 0.0044(9) -0.0007(9)
C11 0.0262(10) 0.0445(14) 0.0421(13) -0.0006(9) 0.0112(9) 0.0122(11)
C12 0.0295(11) 0.0365(12) 0.0358(12) 0.0072(9) 0.0047(9) -0.0117(10)
P2 0.0240(2) 0.0166(3) 0.0205(3) -0.00021(18) 0.00466(19) 0.00019(18)
C211 0.0263(9) 0.0171(9) 0.0194(9) 0.0002(8) 0.0040(7) 0.0031(7)
C212 0.0249(10) 0.0206(10) 0.0305(11) -0.0003(8) 0.0048(8) 0.0034(8)
C213 0.0316(11) 0.0212(11) 0.0404(13) 0.0043(8) 0.0086(9) 0.0028(9)
C214 0.0458(13) 0.0166(10) 0.0337(12) -0.0006(9) 0.0049(10) 0.0016(8)
C215 0.0354(11) 0.0218(10) 0.0276(11) -0.0069(8) -0.0002(9) 0.0040(8)
C216 0.0259(9) 0.0204(10) 0.0239(10) -0.0015(8) 0.0024(8) 0.0045(8)
C21 0.0367(11) 0.0296(11) 0.0250(11) 0.0015(9) 0.0087(9) 0.0021(9)
C22 0.0308(10) 0.0232(10) 0.0267(11) -0.0021(8) 0.0010(8) -0.0018(8)
Cl2 0.0340(3) 0.0254(3) 0.0235(3) 0.00065(19) 0.0106(2) 0.00256(18)
Cl4 0.0348(3) 0.0301(3) 0.0321(3) 0.0154(2) 0.0108(2) 0.0032(2)

loop_
_atom_type_symbol
_atom_type_description
_atom_type_scat_dispersion_real
_atom_type_scat_dispersion_imag
_atom_type_scat_source
C C 0.0181 0.0091 'International Tables Vol C Tables 4.2.6.8 and 6.1.1.4'
H H 0.0000 0.0000 'International Tables Vol C Tables 4.2.6.8 and 6.1.1.4'
B B 0.0090 0.0039 'International Tables Vol C Tables 4.2.6.8 and 6.1.1.4'
Cl Cl 0.3639 0.7018 'International Tables Vol C Tables 4.2.6.8 and 6.1.1.4'
P P 0.2955 0.4335 'International Tables Vol C Tables 4.2.6.8 and 6.1.1.4'

loop_
_geom_angle_atom_site_label_1
_geom_angle_atom_site_label_2
_geom_angle_atom_site_label_3
_geom_angle
_geom_angle_publ_flag
B2 B1 B4 104.73(16) ?
B2 B1 B5 59.90(12) ?
B4 B1 B5 109.58(16) ?
B2 B1 B10 109.29(15) ?
B4 B1 B10 59.69(12) ?
B5 B1 B10 63.71(12) ?
B2 B1 B3 58.48(12) ?
B4 B1 B3 58.16(12) ?
B5 B1 B3 108.18(15) ?
B10 B1 B3 107.64(15) ?
B2 B1 H1 121.8(10) ?
B4 B1 H1 125.8(10) ?
B5 B1 H1 116.7(10) ?
B10 B1 H1 119.7(10) ?
B3 B1 H1 125.0(10) ?
B6 B2 B1 116.24(15) y
B6 B2 B3 115.40(16) y
B1 B2 B3 63.07(13) ?
B6 B2 B5 64.77(12) ?
B1 B2 B5 60.56(12) ?
B3 B2 B5 112.45(15) ?
B6 B2 B7 63.48(12) ?
B1 B2 B7 112.64(15) ?
B3 B2 B7 60.63(13) ?
B5 B2 B7 113.42(16) ?
B6 B2 Cl2 115.57(13) y
B1 B2 Cl2 118.38(14) y
B3 B2 Cl2 118.05(14) y
B5 B2 Cl2 119.64(14) y
B7 B2 Cl2 118.87(14) y
B4 B3 B2 105.13(15) ?
B4 B3 B7 109.70(15) ?
B2 B3 B7 59.93(12) ?
B4 B3 B8 59.73(13) ?
B2 B3 B8 109.81(15) ?
B7 B3 B8 63.91(13) ?
B4 B3 B1 58.68(12) ?
B2 B3 B1 58.46(12) ?
B7 B3 B1 108.31(14) ?
B8 B3 B1 108.32(15) ?
B4 B3 H3 123.8(10) ?
B2 B3 H3 120.6(10) ?
B7 B3 H3 120.4(10) ?
B8 B3 H3 122.5(11) ?
B1 B3 H3 120.3(10) ?
B3 B4 B9 118.21(16) y
B3 B4 B1 63.16(12) ?
B9 B4 B1 118.20(16) y
B3 B4 B8 61.12(13) ?
B9 B4 B8 64.85(13) ?
B1 B4 B8 113.10(15) ?
B3 B4 B10 112.64(15) ?
B9 B4 B10 64.84(13) ?
B1 B4 B10 60.86(12) ?
B8 B4 B10 113.05(15) ?
B3 B4 Cl4 118.63(14) y
B9 B4 Cl4 112.19(13) y
B1 B4 Cl4 118.45(14) y
B8 B4 Cl4 118.98(14) y
B10 B4 Cl4 119.17(14) y
B2 B5 B1 59.54(12) ?
B2 B5 B6 57.05(12) ?
B1 B5 B6 108.83(14) ?
B2 B5 B10 104.91(14) ?
B1 B5 B10 58.40(11) ?
B6 B5 B10 112.66(14) y
B2 B5 H510 124.9(9) ?
B1 B5 H510 99.5(8) ?
B6 B5 H510 91.8(9) ?
B10 B5 H510 42.3(8) ?
B2 B5 H5 124.5(11) ?
B1 B5 H5 119.2(11) ?
B6 B5 H5 121.3(11) ?
B10 B5 H5 120.2(11) ?
H510 B5 H5 110.4(14) ?
B2 B6 B7 58.92(12) ?
B2 B6 B5 58.19(11) ?
B7 B6 B5 104.85(14) y
B2 B6 P1 117.38(14) y
B7 B6 P1 122.38(13) y
B5 B6 P1 120.33(13) y
B2 B6 H6 136.8(11) ?
B7 B6 H6 102.0(11) ?
B5 B6 H6 97.1(11) ?
P1 B6 H6 105.6(11) ?
B2 B7 B3 59.43(12) ?
B2 B7 B6 57.60(12) ?
B3 B7 B6 109.36(15) ?
B2 B7 B8 104.99(15) ?
B3 B7 B8 58.21(12) ?
B6 B7 B8 113.42(14) y
B2 B7 H7 124.9(11) ?
B3 B7 H7 118.2(11) ?
B6 B7 H7 122.1(11) ?
B8 B7 H7 118.8(11) ?
B2 B7 H78 123.6(11) ?
B3 B7 H78 98.0(11) ?
B6 B7 H78 91.7(11) ?
B8 B7 H78 41.3(11) ?
H7 B7 H78 111.5(15) ?
B4 B8 B3 59.15(12) ?
B4 B8 B7 104.54(15) ?
B3 B8 B7 57.88(12) ?
B4 B8 B9 57.50(12) ?
B3 B8 B9 110.11(15) ?
B7 B8 B9 115.68(14) y
B4 B8 H78 123.6(11) ?
B3 B8 H78 98.0(11) ?
B7 B8 H78 41.7(11) ?
B9 B8 H78 93.5(11) ?
B4 B8 H8 123.4(11) ?
B3 B8 H8 115.8(11) ?
B7 B8 H8 118.5(11) ?
B9 B8 H8 121.6(11) ?
H78 B8 H8 113.0(16) ?
B4 B9 B8 57.65(12) ?
B4 B9 B10 57.75(12) ?
B8 B9 B10 102.33(14) y
B4 B9 P2 157.66(15) y
B8 B9 P2 111.47(13) y
B10 B9 P2 111.90(13) y
B4 B9 H9 103.4(12) ?
B8 B9 H9 115.8(12) ?
B10 B9 H9 116.8(12) ?
P2 B9 H9 99.0(12) ?
B4 B10 B1 59.46(12) ?
B4 B10 B5 104.86(14) ?
B1 B10 B5 57.89(11) ?
B4 B10 B9 57.41(12) ?
B1 B10 B9 110.49(15) ?
B5 B10 B9 116.25(14) y
B4 B10 H510 125.8(9) ?
B1 B10 H510 100.6(9) ?
B5 B10 H510 43.9(9) ?
B9 B10 H510 93.8(9) ?
B4 B10 H10 124.9(11) ?
B1 B10 H10 118.4(12) ?
B5 B10 H10 118.8(11) ?
B9 B10 H10 119.6(11) ?
H510 B10 H10 109.1(14) ?
C12 P1 C11 107.32(11) ?
C12 P1 C111 107.82(10) ?
C11 P1 C111 104.34(10) ?
C12 P1 B6 110.92(9) ?
C11 P1 B6 118.92(10) ?
C111 P1 B6 106.88(9) ?
C112 C111 C116 119.07(19) ?
C112 C111 P1 123.04(16) ?
C116 C111 P1 117.81(15) ?
C113 C112 C111 120.3(2) ?
C113 C112 H112 119.9 ?
C111 C112 H112 119.9 ?
C114 C113 C112 119.9(2) ?
C114 C113 H113 120.1 ?
C112 C113 H113 120.1 ?
C113 C114 C115 120.4(2) ?
C113 C114 H114 119.8 ?
C115 C114 H114 119.8 ?
C116 C115 C114 119.7(2) ?
C116 C115 H115 120.2 ?
C114 C115 H115 120.2 ?
C115 C116 C111 120.6(2) ?
C115 C116 H116 119.7 ?
C111 C116 H116 119.7 ?
P1 C11 H11A 109.5 ?
P1 C11 H11B 109.5 ?
H11A C11 H11B 109.5 ?
P1 C11 H11C 109.5 ?
H11A C11 H11C 109.5 ?
H11B C11 H11C 109.5 ?
P1 C12 H12A 109.5 ?
P1 C12 H12B 109.5 ?
H12A C12 H12B 109.5 ?
P1 C12 H12C 109.5 ?
H12A C12 H12C 109.5 ?
H12B C12 H12C 109.5 ?
C22 P2 C21 103.44(10) ?
C22 P2 C211 107.42(9) ?
C21 P2 C211 104.06(9) ?
C22 P2 B9 118.19(10) ?
C21 P2 B9 104.61(9) ?
C211 P2 B9 117.18(9) ?
C212 C211 C216 119.19(17) ?
C212 C211 P2 122.85(15) ?
C216 C211 P2 117.95(14) ?
C213 C212 C211 120.03(18) ?
C213 C212 H212 120.0 ?
C211 C212 H212 120.0 ?
C214 C213 C212 120.18(19) ?
C214 C213 H213 119.9 ?
C212 C213 H213 119.9 ?
C215 C214 C213 120.13(19) ?
C215 C214 H214 119.9 ?
C213 C214 H214 119.9 ?
C214 C215 C216 120.15(19) ?
C214 C215 H215 119.9 ?
C216 C215 H215 119.9 ?
C215 C216 C211 120.30(18) ?
C215 C216 H216 119.9 ?
C211 C216 H216 119.9 ?
P2 C21 H21A 109.5 ?
P2 C21 H21B 109.5 ?
H21A C21 H21B 109.5 ?
P2 C21 H21C 109.5 ?
H21A C21 H21C 109.5 ?
H21B C21 H21C 109.5 ?
P2 C22 H22A 109.5 ?
P2 C22 H22B 109.5 ?
H22A C22 H22B 109.5 ?
P2 C22 H22C 109.5 ?
H22A C22 H22C 109.5 ?
H22B C22 H22C 109.5 ?

loop_
_geom_bond_atom_site_label_1
_geom_bond_atom_site_label_2
_geom_bond_site_symmetry_2
_geom_bond_distance
_geom_bond_publ_flag
B1 B2 . 1.757(3) y
B1 B4 . 1.760(3) y
B1 B5 . 1.775(3) y
B1 B10 . 1.785(3) y
B1 B3 . 1.838(3) y
B1 H1 . 1.30(2) ?
B2 B6 . 1.742(3) y
B2 B3 . 1.758(3) y
B2 B5 . 1.764(3) y
B2 B7 . 1.767(3) y
B2 Cl2 . 1.823(2) y
B3 B4 . 1.750(3) y
B3 B7 . 1.779(3) y
B3 B8 . 1.785(3) y
B3 H3 . 1.17(2) ?
B4 B9 . 1.758(3) y
B4 B8 . 1.761(3) y
B4 B10 . 1.764(3) y
B4 Cl4 . 1.827(2) y
B5 B6 . 1.878(3) y
B5 B10 . 1.879(3) y
B5 H510 . 1.306(19) ?
B5 H5 . 1.10(2) ?
B6 B7 . 1.846(3) y
B6 P1 . 1.922(2) y
B6 H6 . 1.09(2) ?
B7 B8 . 1.886(3) y
B7 H7 . 1.09(2) ?
B7 H78 . 1.26(2) ?
B8 B9 . 1.887(3) y
B8 H78 . 1.25(2) ?
B8 H8 . 1.09(2) ?
B9 B10 . 1.888(3) y
B9 P2 . 1.924(2) y
B9 H9 . 1.06(2) ?
B10 H510 . 1.266(19) ?
B10 H10 . 1.06(2) ?
P1 C12 . 1.802(2) ?
P1 C11 . 1.808(2) ?
P1 C111 . 1.811(2) ?
C111 C112 . 1.396(3) ?
C111 C116 . 1.396(3) ?
C112 C113 . 1.390(3) ?
C112 H112 . 0.9500 ?
C113 C114 . 1.383(3) ?
C113 H113 . 0.9500 ?
C114 C115 . 1.390(3) ?
C114 H114 . 0.9500 ?
C115 C116 . 1.382(3) ?
C115 H115 . 0.9500 ?
C116 H116 . 0.9500 ?
C11 H11A . 0.9800 ?
C11 H11B . 0.9800 ?
C11 H11C . 0.9800 ?
C12 H12A . 0.9800 ?
C12 H12B . 0.9800 ?
C12 H12C . 0.9800 ?
P2 C22 . 1.801(2) ?
P2 C21 . 1.806(2) ?
P2 C211 . 1.8093(19) ?
C211 C212 . 1.394(3) ?
C211 C216 . 1.400(3) ?
C212 C213 . 1.391(3) ?
C212 H212 . 0.9500 ?
C213 C214 . 1.384(3) ?
C213 H213 . 0.9500 ?
C214 C215 . 1.383(3) ?
C214 H214 . 0.9500 ?
C215 C216 . 1.383(3) ?
C215 H215 . 0.9500 ?
C216 H216 . 0.9500 ?
C21 H21A . 0.9800 ?
C21 H21B . 0.9800 ?
C21 H21C . 0.9800 ?
C22 H22A . 0.9800 ?
C22 H22B . 0.9800 ?
C22 H22C . 0.9800 ?
